data_4337527
loop_
_publ_author_name
'Lu, Hongcheng'
'Gautier, Romain'
'Donakowski, Martin D.'
'Liu, Zhengtang'
'Poeppelmeier, Kenneth R.'

_publ_section_title
;
 From solution to the solid state: control of niobium oxide-fluoride
 [NbOxFy]n- species.
;
_journal_issue 1
_journal_name_full 'Inorganic chemistry'
_journal_page_first 537
_journal_page_last 542
_journal_paper_doi 10.1021/ic402561g
_journal_volume 53
_journal_year 2014
_chemical_compound_source 'synthesis as described'
_chemical_formula_moiety 'C10 F5 N2 Nb1 O1'
_chemical_formula_sum 'C10 H10 F5 N2 Nb O'
_chemical_formula_weight 362.11
_space_group_IT_number 60
_symmetry_cell_setting orthorhombic
_symmetry_Int_Tables_number 60
_symmetry_space_group_name_Hall '-P 2n 2ab'
_symmetry_space_group_name_H-M 'P b c n'
_atom_sites_solution_hydrogens geom
_atom_sites_solution_primary direct
_atom_sites_solution_secondary difmap
_audit_conform_dict_location ftp://ftp.iucr.org/pub/cif_core.dic
_audit_conform_dict_name cif_core.dic
_audit_conform_dict_version 2.4
_audit_creation_date 2013-09-27T12:29:07-00:00
_audit_creation_method 'WinGX routine CIF_UPDATE'
_cell_angle_alpha 90
_cell_angle_beta 90
_cell_angle_gamma 90
_cell_formula_units_Z 4
_cell_length_a 11.9876(5)
_cell_length_b 6.7669(3)
_cell_length_c 14.1792(7)
_cell_measurement_reflns_used 3824
_cell_measurement_temperature 100(2)
_cell_measurement_theta_max 66.5366
_cell_measurement_theta_min 7.3898
_cell_measurement_wavelength 0.71069
_cell_volume 1150.20(9)
_computing_cell_refinement 'SAINT V7.68A integration software'
_computing_data_collection 'Bruker APEX2 software'
_computing_data_reduction 'SORTAV (Blessing, 1995)'
_computing_molecular_graphics 'Ortep-3 for Windows (Farrugia, 1997)'
_computing_publication_material 'WinGX publication routines (Farrugia, 1999)'
_computing_structure_refinement 'SHELXL-97 (Sheldrick, 1997)'
_diffrn_ambient_temperature 100(2)
_diffrn_detector 'APEX-II CCD'
_diffrn_measured_fraction_theta_full 0.98
_diffrn_measured_fraction_theta_max 0.98
_diffrn_measurement_device '\k-geometry diffractometer'
_diffrn_measurement_device_type 'Bruker APEX-II'
_diffrn_measurement_method '\f or \w oscillation scans'
_diffrn_orient_matrix_type 'x-axis to radiation source'
_diffrn_orient_matrix_UB_11 -0.702694E-1
_diffrn_orient_matrix_UB_12 0.267131E-2
_diffrn_orient_matrix_UB_13 -0.620013E-1
_diffrn_orient_matrix_UB_21 0.109854
_diffrn_orient_matrix_UB_22 0.457976E-1
_diffrn_orient_matrix_UB_23 -0.269467E-1
_diffrn_orient_matrix_UB_31 0.69516E-1
_diffrn_orient_matrix_UB_32 -0.696725E-1
_diffrn_orient_matrix_UB_33 -0.02009
_diffrn_radiation_monochromator graphite
_diffrn_radiation_probe x-ray
_diffrn_radiation_type MoK\a
_diffrn_radiation_wavelength 0.71069
_diffrn_reflns_av_R_equivalents 0.0237
_diffrn_reflns_av_unetI/netI 0.0155
_diffrn_reflns_limit_h_max 11
_diffrn_reflns_limit_h_min -14
_diffrn_reflns_limit_k_max 8
_diffrn_reflns_limit_k_min -7
_diffrn_reflns_limit_l_max 16
_diffrn_reflns_limit_l_min -16
_diffrn_reflns_number 6511
_diffrn_reflns_theta_full 25.1
_diffrn_reflns_theta_max 25.1
_diffrn_reflns_theta_min 3.34
_diffrn_source 'sealed x-ray tube'
_exptl_absorpt_coefficient_mu 1.106
_exptl_absorpt_correction_T_max 0.945
_exptl_absorpt_correction_T_min 0.889
_exptl_absorpt_correction_type multi-scan
_exptl_absorpt_process_details
;
SADABS-2008/1 - Bruker AXS area detector scaling and absorption correction
;
_exptl_crystal_colour orange
_exptl_crystal_density_diffrn 2.091
_exptl_crystal_density_method 'not measured'
_exptl_crystal_description block
_exptl_crystal_F_000 712
_exptl_crystal_size_max 0.106
_exptl_crystal_size_mid 0.105
_exptl_crystal_size_min 0.051
_refine_diff_density_max 0.272
_refine_diff_density_min -0.373
_refine_diff_density_rms 0.071
_refine_ls_extinction_coef 0.0014(3)
_refine_ls_extinction_expression Fc^*^=kFc[1+0.001xFc^2^\l^3^/sin(2\q)]^-1/4^
_refine_ls_extinction_method SHELXL
_refine_ls_goodness_of_fit_ref 1.019
_refine_ls_hydrogen_treatment constr
_refine_ls_matrix_type full
_refine_ls_number_parameters 89
_refine_ls_number_reflns 1004
_refine_ls_number_restraints 0
_refine_ls_restrained_S_all 1.019
_refine_ls_R_factor_all 0.0206
_refine_ls_R_factor_gt 0.0195
_refine_ls_shift/su_max 0
_refine_ls_shift/su_mean 0
_refine_ls_structure_factor_coef Fsqd
_refine_ls_weighting_details 'calc w=1/[\s^2^(Fo^2^)+(0.0218P)^2^+1.4300P] where P=(Fo^2^+2Fc^2^)/3'
_refine_ls_weighting_scheme calc
_refine_ls_wR_factor_gt 0.0512
_refine_ls_wR_factor_ref 0.0519
_reflns_number_gt 940
_reflns_number_total 1004
_reflns_threshold_expression >2sigma(I)
_cod_data_source_file ic402561g_si_004.cif
_cod_data_source_block II
_cod_database_code 4337527

loop_
_symmetry_equiv_pos_as_xyz
'x, y, z'
'-x+1/2, -y+1/2, z+1/2'
'x+1/2, -y+1/2, -z'
'-x, y, -z+1/2'
'-x, -y, -z'
'x-1/2, y-1/2, -z-1/2'
'-x-1/2, y-1/2, z'
'x, -y, z-1/2'

loop_
_atom_site_label
_atom_site_type_symbol
_atom_site_fract_x
_atom_site_fract_y
_atom_site_fract_z
_atom_site_U_iso_or_equiv
_atom_site_adp_type
_atom_site_occupancy
_atom_site_symmetry_multiplicity
_atom_site_calc_flag
_atom_site_refinement_flags
Nb1 Nb 0.5 0.5 -0.5 0.01844(14) Uani 1 2 d S
F2 F 0.63104(10) 0.66369(19) -0.49363(7) 0.0237(3) Uani 1 1 d .
F3 F 0.59215(10) 0.26976(18) -0.48394(8) 0.0270(3) Uani 1 1 d .
F1 F 0.51541(10) 0.48167(19) -0.63582(10) 0.0234(3) Uani 0.5 1 d P
O1 O 0.51541(10) 0.48167(19) -0.63582(10) 0.0234(3) Uani 0.5 1 d P
N1 N 0.71459(14) 0.5026(2) -0.70741(13) 0.0221(4) Uani 1 1 d .
H1N H 0.644 0.4976 -0.6967 0.033 Uiso 1 1 calc R
C1 C 0.93882(19) 0.5179(3) -0.74077(13) 0.0179(5) Uani 1 1 d .
C2 C 0.89857(16) 0.4702(3) -0.65206(14) 0.0200(4) Uani 1 1 d .
H2 H 0.9478 0.4436 -0.603 0.03 Uiso 1 1 calc R
C4 C 0.75008(17) 0.5504(3) -0.79413(14) 0.0224(4) Uani 1 1 d .
H4 H 0.6987 0.5777 -0.8415 0.034 Uiso 1 1 calc R
C5 C 0.86241(16) 0.5588(3) -0.81291(13) 0.0203(4) Uani 1 1 d .
H5 H 0.8875 0.5915 -0.873 0.03 Uiso 1 1 calc R
C3 C 0.78511(16) 0.4624(3) -0.63694(14) 0.0225(4) Uani 1 1 d .
H3 H 0.7576 0.4292 -0.5777 0.034 Uiso 1 1 calc R

loop_
_atom_site_aniso_label
_atom_site_aniso_U_11
_atom_site_aniso_U_22
_atom_site_aniso_U_33
_atom_site_aniso_U_23
_atom_site_aniso_U_13
_atom_site_aniso_U_12
Nb1 0.00659(18) 0.01574(19) 0.0330(2) 0.00660(9) -0.00385(9) -0.00203(8)
F2 0.0171(6) 0.0290(7) 0.0250(6) -0.0040(5) 0.0022(4) -0.0069(5)
F3 0.0227(6) 0.0258(7) 0.0323(6) -0.0008(5) 0.0022(5) 0.0064(5)
F1 0.0164(6) 0.0337(8) 0.0200(7) -0.0029(5) 0.0024(5) -0.0031(5)
O1 0.0164(6) 0.0337(8) 0.0200(7) -0.0029(5) 0.0024(5) -0.0031(5)
N1 0.0159(8) 0.0185(9) 0.0320(9) -0.0036(7) 0.0003(7) 0.0006(6)
C1 0.0190(12) 0.0125(10) 0.0223(10) -0.0028(7) 0.0002(7) 0.0003(7)
C2 0.0202(10) 0.0199(10) 0.0199(9) -0.0018(7) 0.0002(8) 0.0025(8)
C4 0.0234(10) 0.0183(10) 0.0253(10) -0.0029(8) -0.0042(9) -0.0002(8)
C5 0.0210(10) 0.0188(10) 0.0210(9) -0.0010(8) -0.0013(8) -0.0006(8)
C3 0.0234(10) 0.0213(10) 0.0229(10) -0.0009(8) 0.0046(8) 0.0024(8)

loop_
_atom_type_symbol
_atom_type_description
_atom_type_scat_dispersion_real
_atom_type_scat_dispersion_imag
_atom_type_scat_source
C C 0.0033 0.0016 'International Tables Vol C Tables 4.2.6.8 and 6.1.1.4'
N N 0.0061 0.0033 'International Tables Vol C Tables 4.2.6.8 and 6.1.1.4'
O O 0.0106 0.006 'International Tables Vol C Tables 4.2.6.8 and 6.1.1.4'
F F 0.0171 0.0103 'International Tables Vol C Tables 4.2.6.8 and 6.1.1.4'
Nb Nb -2.0727 0.6215 'International Tables Vol C Tables 4.2.6.8 and 6.1.1.4'
H H 0 0 'International Tables Vol C Tables 4.2.6.8 and 6.1.1.4'

loop_
_geom_angle_atom_site_label_1
_geom_angle_atom_site_label_2
_geom_angle_atom_site_label_3
_geom_angle
_geom_angle_site_symmetry_1
_geom_angle_site_symmetry_3
F3 Nb1 F3 180.00(7) . 5_664
F3 Nb1 F2 89.53(5) . .
F3 Nb1 F2 90.47(5) 5_664 .
F3 Nb1 F2 90.47(5) . 5_664
F3 Nb1 F2 89.53(5) 5_664 5_664
F2 Nb1 F2 180 . 5_664
F3 Nb1 O1 89.37(5) . 5_664
F3 Nb1 O1 90.63(5) 5_664 5_664
F2 Nb1 O1 89.67(5) . 5_664
F2 Nb1 O1 90.33(5) 5_664 5_664
F3 Nb1 F1 89.37(5) . 5_664
F3 Nb1 F1 90.63(5) 5_664 5_664
F2 Nb1 F1 89.67(5) . 5_664
F2 Nb1 F1 90.33(5) 5_664 5_664
O1 Nb1 F1 0.00(7) 5_664 5_664
F3 Nb1 F1 90.63(5) . .
F3 Nb1 F1 89.37(5) 5_664 .
F2 Nb1 F1 90.33(5) . .
F2 Nb1 F1 89.67(5) 5_664 .
O1 Nb1 F1 180 5_664 .
F1 Nb1 F1 180 5_664 .
C3 N1 C4 122.27(18) . .
C3 N1 H1N 118.9 . .
C4 N1 H1N 118.9 . .
C2 C1 C5 118.78(19) . .
C2 C1 C1 120.2(2) . 4_753
C5 C1 C1 121.0(2) . 4_753
C3 C2 C1 119.60(19) . .
C3 C2 H2 120.2 . .
C1 C2 H2 120.2 . .
N1 C4 C5 119.93(18) . .
N1 C4 H4 120 . .
C5 C4 H4 120 . .
C4 C5 C1 119.41(18) . .
C4 C5 H5 120.3 . .
C1 C5 H5 120.3 . .
N1 C3 C2 120.01(18) . .
N1 C3 H3 120 . .
C2 C3 H3 120 . .

loop_
_geom_bond_atom_site_label_1
_geom_bond_atom_site_label_2
_geom_bond_distance
_geom_bond_site_symmetry_2
Nb1 F3 1.9234(12) .
Nb1 F3 1.9234(12) 5_664
Nb1 F2 1.9242(11) .
Nb1 F2 1.9242(11) 5_664
Nb1 O1 1.9386(14) 5_664
Nb1 F1 1.9386(14) 5_664
Nb1 F1 1.9386(14) .
N1 C3 1.337(3) .
N1 C4 1.341(3) .
N1 H1N 0.86 .
C1 C2 1.385(3) .
C1 C5 1.401(3) .
C1 C1 1.490(4) 4_753
C2 C3 1.378(3) .
C2 H2 0.93 .
C4 C5 1.374(3) .
C4 H4 0.93 .
C5 H5 0.93 .
C3 H3 0.93 .
